data_1574982
loop_
_publ_author_name
'Ghosh, Moushakhi'
'Gaurav, Kumar'
'Panwaria, Prakash'
'Panday, Rishukumar'
'Tothadi, Srinu'
'Khan, Shabana'

_publ_section_title
;
 Driving diverse bond functionalisation with <i>N</i>-heterocyclic
 silylene-coinage metal-aryl complexes.
;
_journal_issue 32
_journal_name_full 'Chemical science'
_journal_page_first 14518
_journal_page_last 14533
_journal_paper_doi 10.1039/d5sc00879d
_journal_volume 16
_journal_year 2025
_chemical_formula_moiety 'C33 H58 Ag N3 Si3'
_chemical_formula_sum 'C33 H58 Ag N3 Si3'
_chemical_formula_weight 688.96
_space_group_crystal_system triclinic
_space_group_IT_number 2
_space_group_name_Hall '-P 1'
_space_group_name_H-M_alt 'P -1'
_atom_sites_solution_hydrogens geom
_audit_creation_date 2025-01-16
_audit_creation_method
;
Olex2 1.3
(compiled 2020.11.12 svn.r5f609507 for OlexSys, GUI svn.r6408)
;
_audit_update_record
;
2025-01-23 deposited with the CCDC.	2025-06-30 downloaded from the CCDC.
;
_cell_angle_alpha 86.515(2)
_cell_angle_beta 71.449(2)
_cell_angle_gamma 67.362(2)
_cell_formula_units_Z 2
_cell_length_a 12.0478(7)
_cell_length_b 13.1539(8)
_cell_length_c 13.8184(9)
_cell_measurement_reflns_used 9741
_cell_measurement_temperature 100
_cell_measurement_theta_max 28.35
_cell_measurement_theta_min 2.84
_cell_volume 1911.4(2)
_computing_molecular_graphics 'Olex2 1.3 (Dolomanov et al., 2009)'
_computing_publication_material 'Olex2 1.3 (Dolomanov et al., 2009)'
_computing_structure_refinement 'ShelXL (Sheldrick, 2015)'
_computing_structure_solution 'SHELXT 2014/5 (Sheldrick, 2014)'
_diffrn_ambient_temperature 100
_diffrn_measured_fraction_theta_full 0.998
_diffrn_measured_fraction_theta_max 0.996
_diffrn_measurement_device_type 'Bruker APEX-II CCD'
_diffrn_measurement_method '\f and \w scans'
_diffrn_radiation_type MoK\a
_diffrn_radiation_wavelength 0.71073
_diffrn_reflns_av_R_equivalents 0.0534
_diffrn_reflns_av_unetI/netI 0.0319
_diffrn_reflns_Laue_measured_fraction_full 0.998
_diffrn_reflns_Laue_measured_fraction_max 0.996
_diffrn_reflns_limit_h_max 13
_diffrn_reflns_limit_h_min -16
_diffrn_reflns_limit_k_max 17
_diffrn_reflns_limit_k_min -17
_diffrn_reflns_limit_l_max 18
_diffrn_reflns_limit_l_min -18
_diffrn_reflns_number 62384
_diffrn_reflns_point_group_measured_fraction_full 0.998
_diffrn_reflns_point_group_measured_fraction_max 0.996
_diffrn_reflns_theta_full 25.242
_diffrn_reflns_theta_max 28.380
_diffrn_reflns_theta_min 2.211
_diffrn_standards_number 0
_exptl_absorpt_coefficient_mu 0.645
_exptl_absorpt_correction_T_max 0.7457
_exptl_absorpt_correction_T_min 0.5831
_exptl_absorpt_correction_type multi-scan
_exptl_absorpt_process_details
'SADABS-2016/2 (Bruker,2016/2) was used for absorption correction. wR2(int) was 0.1127 before and 0.0808 after correction. The Ratio of minimum to maximum transmission is 0.7819. The \l/2 correction factor is Not present.'
_exptl_crystal_colour colourless
_exptl_crystal_colour_primary colourless
_exptl_crystal_density_diffrn 1.197
_exptl_crystal_description block
_exptl_crystal_F_000 732
_exptl_crystal_size_max 0.14
_exptl_crystal_size_mid 0.11
_exptl_crystal_size_min 0.04
_refine_diff_density_max 0.503
_refine_diff_density_min -1.493
_refine_diff_density_rms 0.132
_refine_ls_extinction_method none
_refine_ls_goodness_of_fit_ref 1.156
_refine_ls_hydrogen_treatment constr
_refine_ls_matrix_type full
_refine_ls_number_parameters 377
_refine_ls_number_reflns 9528
_refine_ls_number_restraints 0
_refine_ls_restrained_S_all 1.156
_refine_ls_R_factor_all 0.0378
_refine_ls_R_factor_gt 0.0335
_refine_ls_shift/su_max 0.002
_refine_ls_shift/su_mean 0.000
_refine_ls_structure_factor_coef Fsqd
_refine_ls_weighting_details 'w=1/[\s^2^(Fo^2^)+(0.0515P)^2^+0.9097P] where P=(Fo^2^+2Fc^2^)/3'
_refine_ls_weighting_scheme calc
_refine_ls_wR_factor_gt 0.0860
_refine_ls_wR_factor_ref 0.0932
_reflns_Friedel_coverage 0.000
_reflns_number_gt 8824
_reflns_number_total 9528
_reflns_threshold_expression 'I > 2\s(I)'
_cod_data_source_file d5sc00879d2.cif
_cod_data_source_block mo_mg_snt_ag_dipp_solve_0m_a
_cod_depositor_comments 'Adding full bibliography for 1574965--1574988.cif.'
_cod_database_code 1574982
_shelx_shelxl_version_number 2018/3
_shelx_space_group_comment
;
The symmetry employed for this shelxl refinement is uniquely defined
by the following loop, which should always be used as a source of
symmetry information in preference to the above space-group names.
They are only intended as comments.
;
_shelx_estimated_absorpt_t_max 0.975
_shelx_estimated_absorpt_t_min 0.915
_olex2_refinement_description
;
1.a Ternary CH refined with riding coordinates:
 C7(H7), C10(H10)
1.b Aromatic/amide H refined with riding coordinates:
 C3(H3), C5(H5), C4(H4), C29(H29), C30(H30), C31(H31), C32(H32), C33(H33)
1.c Idealised Me refined as rotating group:
 C9(H9A,H9B,H9C), C8(H8A,H8B,H8C), C12(H12A,H12B,H12C), C11(H11A,H11B,H11C),
 C13(H13A,H13B,H13C), C15(H15A,H15B,H15C), C16(H16A,H16B,H16C), C18(H18A,H18B,
 H18C), C19(H19A,H19B,H19C), C20(H20A,H20B,H20C), C22(H22A,H22B,H22C), C23(H23A,
 H23B,H23C), C24(H24A,H24B,H24C), C25(H25A,H25B,H25C), C26(H26A,H26B,H26C),
 C21(H21A,H21B,H21C)
;
_olex2_submission_special_instructions 'No special instructions were received'

loop_
_space_group_symop_operation_xyz
'x, y, z'
'-x, -y, -z'

loop_
_atom_site_label
_atom_site_type_symbol
_atom_site_fract_x
_atom_site_fract_y
_atom_site_fract_z
_atom_site_U_iso_or_equiv
_atom_site_adp_type
_atom_site_occupancy
_atom_site_site_symmetry_order
_atom_site_calc_flag
_atom_site_refinement_flags_posn
_atom_site_refinement_flags_adp
_atom_site_refinement_flags_occupancy
_atom_site_disorder_assembly
_atom_site_disorder_group
Ag1 Ag 0.40308(2) 0.54509(2) 0.77543(2) 0.01409(5) Uani 1 1 d . . . . .
C1 C 0.48518(16) 0.37258(14) 0.79306(12) 0.0137(3) Uani 1 1 d . . . . .
N1 N 0.17894(13) 0.82524(12) 0.76026(11) 0.0149(3) Uani 1 1 d . . . . .
Si1 Si 0.33463(4) 0.73612(4) 0.74291(3) 0.01126(9) Uani 1 1 d . . . . .
Si3 Si 0.12679(5) 0.96471(4) 0.73269(4) 0.01709(10) Uani 1 1 d . . . . .
C3 C 0.67312(19) 0.20328(16) 0.77301(14) 0.0230(4) Uani 1 1 d . . . . .
H3 H 0.762585 0.167238 0.756791 0.028 Uiso 1 1 calc R . . . .
N3 N 0.42620(14) 0.80163(12) 0.78203(10) 0.0133(3) Uani 1 1 d . . . . .
Si2 Si 0.07101(5) 0.75957(4) 0.81105(4) 0.02003(11) Uani 1 1 d . . . . .
C2 C 0.61787(17) 0.31847(15) 0.77007(13) 0.0176(3) Uani 1 1 d . . . . .
N2 N 0.44944(13) 0.75900(12) 0.62788(10) 0.0136(3) Uani 1 1 d . . . . .
C9 C 0.1991(2) 0.3026(3) 0.8234(2) 0.0476(7) Uani 1 1 d . . . . .
H9A H 0.211350 0.234398 0.859163 0.071 Uiso 1 1 calc GR . . . .
H9B H 0.234605 0.284274 0.749361 0.071 Uiso 1 1 calc GR . . . .
H9C H 0.108203 0.348259 0.841614 0.071 Uiso 1 1 calc GR . . . .
C8 C 0.2132(2) 0.39412(19) 0.97020(17) 0.0313(5) Uani 1 1 d . . . . .
H8A H 0.121074 0.435018 0.990217 0.047 Uiso 1 1 calc GR . . . .
H8B H 0.252433 0.439581 0.988744 0.047 Uiso 1 1 calc GR . . . .
H8C H 0.231917 0.325807 1.005743 0.047 Uiso 1 1 calc GR . . . .
C7 C 0.26630(19) 0.36601(17) 0.85475(15) 0.0233(4) Uani 1 1 d . . . . .
H7 H 0.245785 0.437534 0.821347 0.028 Uiso 1 1 calc R . . . .
C6 C 0.41071(18) 0.30896(15) 0.82160(13) 0.0172(3) Uani 1 1 d . . . . .
C5 C 0.4678(2) 0.19443(16) 0.82480(15) 0.0244(4) Uani 1 1 d . . . . .
H5 H 0.416346 0.152365 0.844665 0.029 Uiso 1 1 calc R . . . .
C4 C 0.5981(2) 0.14184(16) 0.79940(15) 0.0272(4) Uani 1 1 d . . . . .
H4 H 0.636076 0.063830 0.800027 0.033 Uiso 1 1 calc R . . . .
C10 C 0.70259(18) 0.38396(17) 0.74603(16) 0.0243(4) Uani 1 1 d . . . . .
H10 H 0.650206 0.460204 0.732969 0.029 Uiso 1 1 calc R . . . .
C12 C 0.8177(2) 0.3396(3) 0.6517(2) 0.0472(7) Uani 1 1 d . . . . .
H12A H 0.873216 0.265635 0.662415 0.071 Uiso 1 1 calc GR . . . .
H12B H 0.863936 0.388755 0.638843 0.071 Uiso 1 1 calc GR . . . .
H12C H 0.790564 0.335661 0.592800 0.071 Uiso 1 1 calc GR . . . .
C11 C 0.7419(3) 0.3949(2) 0.8382(2) 0.0423(6) Uani 1 1 d . . . . .
H11A H 0.665975 0.427294 0.897870 0.063 Uiso 1 1 calc GR . . . .
H11B H 0.789933 0.442674 0.823302 0.063 Uiso 1 1 calc GR . . . .
H11C H 0.795083 0.321755 0.852788 0.063 Uiso 1 1 calc GR . . . .
C13 C 0.3756(2) 0.7308(3) 0.49457(17) 0.0440(7) Uani 1 1 d . . . . .
H13A H 0.339616 0.682817 0.539253 0.066 Uiso 1 1 calc GR . . . .
H13B H 0.398982 0.705611 0.422906 0.066 Uiso 1 1 calc GR . . . .
H13C H 0.312594 0.806865 0.507082 0.066 Uiso 1 1 calc GR . . . .
C14 C 0.49288(18) 0.72625(16) 0.51702(13) 0.0204(4) Uani 1 1 d . . . . .
C15 C 0.5926(2) 0.60826(19) 0.49268(17) 0.0340(5) Uani 1 1 d . . . . .
H15A H 0.670999 0.605794 0.501744 0.051 Uiso 1 1 calc GR . . . .
H15B H 0.609818 0.584388 0.421736 0.051 Uiso 1 1 calc GR . . . .
H15C H 0.560879 0.558945 0.538941 0.051 Uiso 1 1 calc GR . . . .
C16 C 0.5458(3) 0.8056(2) 0.45171(15) 0.0407(6) Uani 1 1 d . . . . .
H16A H 0.485562 0.881838 0.473488 0.061 Uiso 1 1 calc GR . . . .
H16B H 0.558852 0.790092 0.379577 0.061 Uiso 1 1 calc GR . . . .
H16C H 0.626989 0.795708 0.460252 0.061 Uiso 1 1 calc GR . . . .
C17 C 0.44476(18) 0.81212(15) 0.88164(12) 0.0176(3) Uani 1 1 d . . . . .
C18 C 0.5280(3) 0.7011(2) 0.9076(2) 0.0499(7) Uani 1 1 d . . . . .
H18A H 0.491607 0.646540 0.905641 0.075 Uiso 1 1 calc GR . . . .
H18B H 0.532715 0.707923 0.976274 0.075 Uiso 1 1 calc GR . . . .
H18C H 0.613465 0.677173 0.857621 0.075 Uiso 1 1 calc GR . . . .
C19 C 0.5010(4) 0.8963(3) 0.8836(2) 0.0625(10) Uani 1 1 d . . . . .
H19A H 0.587146 0.871249 0.834582 0.094 Uiso 1 1 calc GR . . . .
H19B H 0.504127 0.905006 0.952483 0.094 Uiso 1 1 calc GR . . . .
H19C H 0.448325 0.967314 0.864908 0.094 Uiso 1 1 calc GR . . . .
C20 C 0.3133(3) 0.8471(3) 0.95992(17) 0.0590(9) Uani 1 1 d . . . . .
H20A H 0.258989 0.919893 0.945598 0.089 Uiso 1 1 calc GR . . . .
H20B H 0.319180 0.850960 1.028624 0.089 Uiso 1 1 calc GR . . . .
H20C H 0.276719 0.793181 0.956121 0.089 Uiso 1 1 calc GR . . . .
C22 C 0.2580(2) 1.01535(16) 0.67993(17) 0.0268(4) Uani 1 1 d . . . . .
H22A H 0.305629 1.003831 0.728177 0.040 Uiso 1 1 calc GR . . . .
H22B H 0.222204 1.094260 0.669582 0.040 Uiso 1 1 calc GR . . . .
H22C H 0.315067 0.974519 0.614367 0.040 Uiso 1 1 calc GR . . . .
C23 C 0.0436(2) 0.98691(18) 0.63458(17) 0.0291(4) Uani 1 1 d . . . . .
H23A H 0.096896 0.932485 0.576303 0.044 Uiso 1 1 calc GR . . . .
H23B H 0.027973 1.061487 0.611160 0.044 Uiso 1 1 calc GR . . . .
H23C H -0.037406 0.978356 0.665011 0.044 Uiso 1 1 calc GR . . . .
C24 C 0.0832(2) 0.70384(18) 0.93637(16) 0.0285(4) Uani 1 1 d . . . . .
H24A H 0.169647 0.649807 0.926790 0.043 Uiso 1 1 calc GR . . . .
H24B H 0.022844 0.668005 0.963217 0.043 Uiso 1 1 calc GR . . . .
H24C H 0.063682 0.764432 0.984900 0.043 Uiso 1 1 calc GR . . . .
C25 C -0.0991(2) 0.8545(2) 0.8373(2) 0.0406(6) Uani 1 1 d . . . . .
H25A H -0.122083 0.911994 0.890225 0.061 Uiso 1 1 calc GR . . . .
H25B H -0.153242 0.812348 0.861034 0.061 Uiso 1 1 calc GR . . . .
H25C H -0.111019 0.888805 0.774485 0.061 Uiso 1 1 calc GR . . . .
C26 C 0.1024(2) 0.64652(19) 0.71780(18) 0.0307(4) Uani 1 1 d . . . . .
H26A H 0.094981 0.677300 0.652706 0.046 Uiso 1 1 calc GR . . . .
H26B H 0.040505 0.612335 0.745246 0.046 Uiso 1 1 calc GR . . . .
H26C H 0.188320 0.590728 0.706640 0.046 Uiso 1 1 calc GR . . . .
C27 C 0.50558(16) 0.78614(13) 0.68586(12) 0.0129(3) Uani 1 1 d . . . . .
C28 C 0.63281(17) 0.79197(16) 0.64987(13) 0.0180(3) Uani 1 1 d . . . . .
C29 C 0.74132(19) 0.69594(18) 0.63205(16) 0.0256(4) Uani 1 1 d . . . . .
H29 H 0.734526 0.626674 0.646763 0.031 Uiso 1 1 calc R . . . .
C30 C 0.8601(2) 0.7019(2) 0.59248(19) 0.0356(5) Uani 1 1 d . . . . .
H30 H 0.934741 0.636347 0.579344 0.043 Uiso 1 1 calc R . . . .
C31 C 0.8699(2) 0.8033(2) 0.57217(18) 0.0370(5) Uani 1 1 d . . . . .
H31 H 0.951178 0.806952 0.544540 0.044 Uiso 1 1 calc R . . . .
C32 C 0.7622(2) 0.8986(2) 0.59196(17) 0.0325(5) Uani 1 1 d . . . . .
H32 H 0.769328 0.967989 0.579020 0.039 Uiso 1 1 calc R . . . .
C33 C 0.6428(2) 0.89373(17) 0.63086(15) 0.0247(4) Uani 1 1 d . . . . .
H33 H 0.568488 0.959546 0.644382 0.030 Uiso 1 1 calc R . . . .
C21 C 0.0187(2) 1.05646(19) 0.85055(18) 0.0358(5) Uani 1 1 d . . . . .
H21A H -0.061807 1.046103 0.873550 0.054 Uiso 1 1 calc GR . . . .
H21B H 0.002680 1.133633 0.835453 0.054 Uiso 1 1 calc GR . . . .
H21C H 0.058444 1.037801 0.904521 0.054 Uiso 1 1 calc GR . . . .

loop_
_atom_site_aniso_label
_atom_site_aniso_U_11
_atom_site_aniso_U_22
_atom_site_aniso_U_33
_atom_site_aniso_U_23
_atom_site_aniso_U_13
_atom_site_aniso_U_12
Ag1 0.01303(8) 0.00989(8) 0.01862(8) 0.00237(5) -0.00527(5) -0.00369(5)
C1 0.0172(8) 0.0109(7) 0.0126(7) 0.0001(6) -0.0068(6) -0.0030(6)
N1 0.0112(6) 0.0129(7) 0.0175(7) 0.0030(5) -0.0028(5) -0.0031(5)
Si1 0.0108(2) 0.0096(2) 0.0119(2) 0.00101(15) -0.00301(16) -0.00296(17)
Si3 0.0157(2) 0.0115(2) 0.0183(2) 0.00199(17) -0.00363(18) -0.00082(18)
C3 0.0231(9) 0.0162(9) 0.0213(8) 0.0003(7) -0.0089(7) 0.0029(7)
N3 0.0165(7) 0.0137(6) 0.0111(6) 0.0013(5) -0.0047(5) -0.0070(6)
Si2 0.0127(2) 0.0199(2) 0.0257(3) 0.0048(2) -0.00399(19) -0.0066(2)
C2 0.0197(8) 0.0160(8) 0.0148(7) 0.0015(6) -0.0066(6) -0.0035(7)
N2 0.0141(6) 0.0149(7) 0.0105(6) -0.0007(5) -0.0029(5) -0.0049(5)
C9 0.0333(13) 0.075(2) 0.0422(13) -0.0181(13) -0.0019(10) -0.0335(14)
C8 0.0264(10) 0.0324(11) 0.0307(10) -0.0063(9) -0.0050(8) -0.0090(9)
C7 0.0235(9) 0.0261(10) 0.0259(9) 0.0079(7) -0.0091(7) -0.0152(8)
C6 0.0252(9) 0.0158(8) 0.0154(7) 0.0039(6) -0.0095(7) -0.0108(7)
C5 0.0392(11) 0.0169(9) 0.0248(9) 0.0066(7) -0.0147(8) -0.0161(8)
C4 0.0423(12) 0.0108(8) 0.0250(9) 0.0011(7) -0.0144(9) -0.0035(8)
C10 0.0163(9) 0.0230(9) 0.0310(10) 0.0040(8) -0.0078(7) -0.0051(7)
C12 0.0299(12) 0.0657(19) 0.0454(14) -0.0032(13) 0.0004(11) -0.0270(13)
C11 0.0487(15) 0.0433(14) 0.0489(14) 0.0016(11) -0.0233(12) -0.0260(12)
C13 0.0266(11) 0.083(2) 0.0189(10) -0.0162(11) -0.0077(8) -0.0140(12)
C14 0.0193(8) 0.0275(9) 0.0109(7) -0.0044(6) -0.0030(6) -0.0060(7)
C15 0.0319(11) 0.0312(11) 0.0301(11) -0.0152(9) -0.0061(9) -0.0034(9)
C16 0.0599(16) 0.0454(14) 0.0115(8) 0.0051(8) -0.0008(9) -0.0237(13)
C17 0.0249(9) 0.0198(8) 0.0106(7) 0.0017(6) -0.0079(6) -0.0098(7)
C18 0.074(2) 0.0362(13) 0.0435(14) 0.0035(11) -0.0461(15) -0.0037(13)
C19 0.133(3) 0.075(2) 0.0313(12) 0.0179(13) -0.0393(16) -0.086(2)
C20 0.0341(13) 0.118(3) 0.0147(10) -0.0111(13) -0.0036(9) -0.0194(16)
C22 0.0247(10) 0.0141(8) 0.0388(11) 0.0062(8) -0.0079(8) -0.0069(7)
C23 0.0276(10) 0.0276(10) 0.0305(10) 0.0100(8) -0.0139(8) -0.0063(8)
C24 0.0251(10) 0.0313(11) 0.0249(9) 0.0082(8) -0.0004(8) -0.0136(9)
C25 0.0165(10) 0.0389(13) 0.0568(15) 0.0104(11) -0.0035(10) -0.0081(9)
C26 0.0286(11) 0.0302(11) 0.0427(12) 0.0030(9) -0.0178(9) -0.0159(9)
C27 0.0146(8) 0.0095(7) 0.0136(7) 0.0027(5) -0.0044(6) -0.0038(6)
C28 0.0172(8) 0.0240(9) 0.0150(7) 0.0035(6) -0.0056(6) -0.0103(7)
C29 0.0195(9) 0.0258(10) 0.0320(10) -0.0015(8) -0.0094(8) -0.0077(8)
C30 0.0169(10) 0.0437(13) 0.0418(12) -0.0060(10) -0.0089(9) -0.0063(9)
C31 0.0221(10) 0.0647(17) 0.0324(11) 0.0052(11) -0.0068(9) -0.0271(11)
C32 0.0346(12) 0.0447(13) 0.0320(11) 0.0151(9) -0.0122(9) -0.0302(11)
C33 0.0246(10) 0.0263(10) 0.0270(9) 0.0105(8) -0.0087(8) -0.0147(8)
C21 0.0358(12) 0.0233(10) 0.0313(11) -0.0071(8) -0.0020(9) 0.0008(9)

loop_
_atom_type_symbol
_atom_type_description
_atom_type_scat_dispersion_real
_atom_type_scat_dispersion_imag
_atom_type_scat_source
C C 0.0033 0.0016 'International Tables Vol C Tables 4.2.6.8 and 6.1.1.4'
H H 0.0000 0.0000 'International Tables Vol C Tables 4.2.6.8 and 6.1.1.4'
Ag Ag -0.8971 1.1015 'International Tables Vol C Tables 4.2.6.8 and 6.1.1.4'
N N 0.0061 0.0033 'International Tables Vol C Tables 4.2.6.8 and 6.1.1.4'
Si Si 0.0817 0.0704 'International Tables Vol C Tables 4.2.6.8 and 6.1.1.4'

loop_
_geom_angle_atom_site_label_1
_geom_angle_atom_site_label_2
_geom_angle_atom_site_label_3
_geom_angle
_geom_angle_site_symmetry_1
_geom_angle_site_symmetry_3
_geom_angle_publ_flag
C1 Ag1 Si1 173.44(5) . . ?
C2 C1 Ag1 120.10(12) . . ?
C6 C1 Ag1 121.40(13) . . ?
C6 C1 C2 118.39(16) . . ?
Si1 N1 Si3 126.44(8) . . ?
Si1 N1 Si2 112.00(8) . . ?
Si3 N1 Si2 121.55(8) . . ?
N1 Si1 Ag1 125.59(5) . . ?
N1 Si1 N3 112.78(7) . . ?
N1 Si1 N2 113.44(7) . . ?
N1 Si1 C27 124.45(7) . . ?
N3 Si1 Ag1 110.77(5) . . ?
N3 Si1 C27 35.83(6) . . ?
N2 Si1 Ag1 110.50(5) . . ?
N2 Si1 N3 70.82(6) . . ?
N2 Si1 C27 35.78(6) . . ?
C27 Si1 Ag1 109.96(4) . . ?
N1 Si3 C22 113.69(8) . . ?
N1 Si3 C23 110.21(9) . . ?
N1 Si3 C21 111.21(9) . . ?
C22 Si3 C23 106.53(10) . . ?
C21 Si3 C22 105.09(11) . . ?
C21 Si3 C23 109.88(11) . . ?
C2 C3 H3 119.8 . . ?
C4 C3 H3 119.8 . . ?
C4 C3 C2 120.48(18) . . ?
C17 N3 Si1 132.07(11) . . ?
C27 N3 Si1 90.31(10) . . ?
C27 N3 C17 131.31(15) . . ?
N1 Si2 C24 110.70(9) . . ?
N1 Si2 C25 113.53(9) . . ?
N1 Si2 C26 109.88(9) . . ?
C24 Si2 C25 105.55(11) . . ?
C24 Si2 C26 110.57(10) . . ?
C25 Si2 C26 106.46(12) . . ?
C1 C2 C10 120.78(16) . . ?
C3 C2 C1 120.15(17) . . ?
C3 C2 C10 119.02(17) . . ?
C14 N2 Si1 135.06(12) . . ?
C27 N2 Si1 90.66(10) . . ?
C27 N2 C14 131.55(15) . . ?
H9A C9 H9B 109.5 . . ?
H9A C9 H9C 109.5 . . ?
H9B C9 H9C 109.5 . . ?
C7 C9 H9A 109.5 . . ?
C7 C9 H9B 109.5 . . ?
C7 C9 H9C 109.5 . . ?
H8A C8 H8B 109.5 . . ?
H8A C8 H8C 109.5 . . ?
H8B C8 H8C 109.5 . . ?
C7 C8 H8A 109.5 . . ?
C7 C8 H8B 109.5 . . ?
C7 C8 H8C 109.5 . . ?
C9 C7 C8 110.20(17) . . ?
C9 C7 H7 107.1 . . ?
C9 C7 C6 115.10(18) . . ?
C8 C7 H7 107.1 . . ?
C6 C7 C8 109.97(16) . . ?
C6 C7 H7 107.1 . . ?
C1 C6 C7 119.64(16) . . ?
C5 C6 C1 120.42(17) . . ?
C5 C6 C7 119.85(17) . . ?
C6 C5 H5 119.6 . . ?
C4 C5 C6 120.73(18) . . ?
C4 C5 H5 119.6 . . ?
C3 C4 H4 120.1 . . ?
C5 C4 C3 119.78(18) . . ?
C5 C4 H4 120.1 . . ?
C2 C10 H10 106.9 . . ?
C2 C10 C11 110.80(17) . . ?
C12 C10 C2 114.39(18) . . ?
C12 C10 H10 106.9 . . ?
C12 C10 C11 110.5(2) . . ?
C11 C10 H10 106.9 . . ?
C10 C12 H12A 109.5 . . ?
C10 C12 H12B 109.5 . . ?
C10 C12 H12C 109.5 . . ?
H12A C12 H12B 109.5 . . ?
H12A C12 H12C 109.5 . . ?
H12B C12 H12C 109.5 . . ?
C10 C11 H11A 109.5 . . ?
C10 C11 H11B 109.5 . . ?
C10 C11 H11C 109.5 . . ?
H11A C11 H11B 109.5 . . ?
H11A C11 H11C 109.5 . . ?
H11B C11 H11C 109.5 . . ?
H13A C13 H13B 109.5 . . ?
H13A C13 H13C 109.5 . . ?
H13B C13 H13C 109.5 . . ?
C14 C13 H13A 109.5 . . ?
C14 C13 H13B 109.5 . . ?
C14 C13 H13C 109.5 . . ?
N2 C14 C13 105.32(15) . . ?
N2 C14 C15 110.99(16) . . ?
N2 C14 C16 111.60(16) . . ?
C13 C14 C15 108.93(19) . . ?
C13 C14 C16 109.9(2) . . ?
C15 C14 C16 109.95(18) . . ?
C14 C15 H15A 109.5 . . ?
C14 C15 H15B 109.5 . . ?
C14 C15 H15C 109.5 . . ?
H15A C15 H15B 109.5 . . ?
H15A C15 H15C 109.5 . . ?
H15B C15 H15C 109.5 . . ?
C14 C16 H16A 109.5 . . ?
C14 C16 H16B 109.5 . . ?
C14 C16 H16C 109.5 . . ?
H16A C16 H16B 109.5 . . ?
H16A C16 H16C 109.5 . . ?
H16B C16 H16C 109.5 . . ?
N3 C17 C18 110.50(15) . . ?
N3 C17 C19 112.66(15) . . ?
N3 C17 C20 105.05(16) . . ?
C19 C17 C18 109.7(2) . . ?
C19 C17 C20 110.4(2) . . ?
C20 C17 C18 108.4(2) . . ?
C17 C18 H18A 109.5 . . ?
C17 C18 H18B 109.5 . . ?
C17 C18 H18C 109.5 . . ?
H18A C18 H18B 109.5 . . ?
H18A C18 H18C 109.5 . . ?
H18B C18 H18C 109.5 . . ?
C17 C19 H19A 109.5 . . ?
C17 C19 H19B 109.5 . . ?
C17 C19 H19C 109.5 . . ?
H19A C19 H19B 109.5 . . ?
H19A C19 H19C 109.5 . . ?
H19B C19 H19C 109.5 . . ?
C17 C20 H20A 109.5 . . ?
C17 C20 H20B 109.5 . . ?
C17 C20 H20C 109.5 . . ?
H20A C20 H20B 109.5 . . ?
H20A C20 H20C 109.5 . . ?
H20B C20 H20C 109.5 . . ?
Si3 C22 H22A 109.5 . . ?
Si3 C22 H22B 109.5 . . ?
Si3 C22 H22C 109.5 . . ?
H22A C22 H22B 109.5 . . ?
H22A C22 H22C 109.5 . . ?
H22B C22 H22C 109.5 . . ?
Si3 C23 H23A 109.5 . . ?
Si3 C23 H23B 109.5 . . ?
Si3 C23 H23C 109.5 . . ?
H23A C23 H23B 109.5 . . ?
H23A C23 H23C 109.5 . . ?
H23B C23 H23C 109.5 . . ?
Si2 C24 H24A 109.5 . . ?
Si2 C24 H24B 109.5 . . ?
Si2 C24 H24C 109.5 . . ?
H24A C24 H24B 109.5 . . ?
H24A C24 H24C 109.5 . . ?
H24B C24 H24C 109.5 . . ?
Si2 C25 H25A 109.5 . . ?
Si2 C25 H25B 109.5 . . ?
Si2 C25 H25C 109.5 . . ?
H25A C25 H25B 109.5 . . ?
H25A C25 H25C 109.5 . . ?
H25B C25 H25C 109.5 . . ?
Si2 C26 H26A 109.5 . . ?
Si2 C26 H26B 109.5 . . ?
Si2 C26 H26C 109.5 . . ?
H26A C26 H26B 109.5 . . ?
H26A C26 H26C 109.5 . . ?
H26B C26 H26C 109.5 . . ?
N3 C27 Si1 53.86(8) . . ?
N3 C27 C28 127.81(15) . . ?
N2 C27 Si1 53.56(8) . . ?
N2 C27 N3 105.96(14) . . ?
N2 C27 C28 126.17(15) . . ?
C28 C27 Si1 167.20(13) . . ?
C29 C28 C27 120.08(17) . . ?
C29 C28 C33 120.22(18) . . ?
C33 C28 C27 119.66(17) . . ?
C28 C29 H29 120.2 . . ?
C28 C29 C30 119.5(2) . . ?
C30 C29 H29 120.2 . . ?
C29 C30 H30 119.9 . . ?
C31 C30 C29 120.2(2) . . ?
C31 C30 H30 119.9 . . ?
C30 C31 H31 119.9 . . ?
C32 C31 C30 120.17(19) . . ?
C32 C31 H31 119.9 . . ?
C31 C32 H32 119.9 . . ?
C31 C32 C33 120.2(2) . . ?
C33 C32 H32 119.9 . . ?
C28 C33 C32 119.7(2) . . ?
C28 C33 H33 120.2 . . ?
C32 C33 H33 120.2 . . ?
Si3 C21 H21A 109.5 . . ?
Si3 C21 H21B 109.5 . . ?
Si3 C21 H21C 109.5 . . ?
H21A C21 H21B 109.5 . . ?
H21A C21 H21C 109.5 . . ?
H21B C21 H21C 109.5 . . ?

loop_
_geom_bond_atom_site_label_1
_geom_bond_atom_site_label_2
_geom_bond_distance
_geom_bond_site_symmetry_2
_geom_bond_publ_flag
Ag1 C1 2.1319(17) . ?
Ag1 Si1 2.3873(5) . ?
C1 C2 1.411(2) . ?
C1 C6 1.405(2) . ?
N1 Si1 1.7336(15) . ?
N1 Si3 1.7566(15) . ?
N1 Si2 1.7720(15) . ?
Si1 N3 1.8494(15) . ?
Si1 N2 1.8423(14) . ?
Si1 C27 2.2898(17) . ?
Si3 C22 1.869(2) . ?
Si3 C23 1.876(2) . ?
Si3 C21 1.867(2) . ?
C3 H3 0.9500 . ?
C3 C2 1.405(3) . ?
C3 C4 1.386(3) . ?
N3 C17 1.485(2) . ?
N3 C27 1.340(2) . ?
Si2 C24 1.866(2) . ?
Si2 C25 1.871(2) . ?
Si2 C26 1.872(2) . ?
C2 C10 1.523(3) . ?
N2 C14 1.484(2) . ?
N2 C27 1.339(2) . ?
C9 H9A 0.9800 . ?
C9 H9B 0.9800 . ?
C9 H9C 0.9800 . ?
C9 C7 1.525(3) . ?
C8 H8A 0.9800 . ?
C8 H8B 0.9800 . ?
C8 H8C 0.9800 . ?
C8 C7 1.527(3) . ?
C7 H7 1.0000 . ?
C7 C6 1.526(3) . ?
C6 C5 1.399(3) . ?
C5 H5 0.9500 . ?
C5 C4 1.382(3) . ?
C4 H4 0.9500 . ?
C10 H10 1.0000 . ?
C10 C12 1.510(3) . ?
C10 C11 1.526(3) . ?
C12 H12A 0.9800 . ?
C12 H12B 0.9800 . ?
C12 H12C 0.9800 . ?
C11 H11A 0.9800 . ?
C11 H11B 0.9800 . ?
C11 H11C 0.9800 . ?
C13 H13A 0.9800 . ?
C13 H13B 0.9800 . ?
C13 H13C 0.9800 . ?
C13 C14 1.519(3) . ?
C14 C15 1.528(3) . ?
C14 C16 1.531(3) . ?
C15 H15A 0.9800 . ?
C15 H15B 0.9800 . ?
C15 H15C 0.9800 . ?
C16 H16A 0.9800 . ?
C16 H16B 0.9800 . ?
C16 H16C 0.9800 . ?
C17 C18 1.518(3) . ?
C17 C19 1.510(3) . ?
C17 C20 1.517(3) . ?
C18 H18A 0.9800 . ?
C18 H18B 0.9800 . ?
C18 H18C 0.9800 . ?
C19 H19A 0.9800 . ?
C19 H19B 0.9800 . ?
C19 H19C 0.9800 . ?
C20 H20A 0.9800 . ?
C20 H20B 0.9800 . ?
C20 H20C 0.9800 . ?
C22 H22A 0.9800 . ?
C22 H22B 0.9800 . ?
C22 H22C 0.9800 . ?
C23 H23A 0.9800 . ?
C23 H23B 0.9800 . ?
C23 H23C 0.9800 . ?
C24 H24A 0.9800 . ?
C24 H24B 0.9800 . ?
C24 H24C 0.9800 . ?
C25 H25A 0.9800 . ?
C25 H25B 0.9800 . ?
C25 H25C 0.9800 . ?
C26 H26A 0.9800 . ?
C26 H26B 0.9800 . ?
C26 H26C 0.9800 . ?
C27 C28 1.484(2) . ?
C28 C29 1.388(3) . ?
C28 C33 1.392(3) . ?
C29 H29 0.9500 . ?
C29 C30 1.392(3) . ?
C30 H30 0.9500 . ?
C30 C31 1.388(4) . ?
C31 H31 0.9500 . ?
C31 C32 1.376(4) . ?
C32 H32 0.9500 . ?
C32 C33 1.392(3) . ?
C33 H33 0.9500 . ?
C21 H21A 0.9800 . ?
C21 H21B 0.9800 . ?
C21 H21C 0.9800 . ?
